data_2220476
loop_
_publ_author_name
'Khawar Rauf, M.'
'Bolte, Michael'
'Badshah, Amin'

_publ_section_title
;
 1-(2,6-Dichlorobenzoyl)-3-(3-methoxyphenyl)thiourea
;
_journal_coeditor_code DN2414
_journal_issue 1
_journal_name_full 'Acta Crystallographica Section E'
_journal_page_first o142
_journal_paper_doi 10.1107/S1600536808041263
_journal_volume 65
_journal_year 2009
_chemical_formula_iupac 'C15 H12 Cl2 N2 O2 S'
_chemical_formula_moiety 'C15 H12 Cl2 N2 O2 S'
_chemical_formula_sum 'C15 H12 Cl2 N2 O2 S'
_chemical_formula_weight 355.23
_chemical_name_systematic
;
1-(2,6-Dichlorobenzoyl)-3-(3-methoxyphenyl)thiourea
;
_space_group_IT_number 14
_symmetry_cell_setting monoclinic
_symmetry_space_group_name_Hall '-P 2ybc'
_symmetry_space_group_name_H-M 'P 1 21/c 1'
_atom_sites_solution_hydrogens geom
_atom_sites_solution_primary direct
_atom_sites_solution_secondary difmap
_audit_creation_method SHELXL-97
_cell_angle_alpha 90.00
_cell_angle_beta 104.447(4)
_cell_angle_gamma 90.00
_cell_formula_units_Z 4
_cell_length_a 10.7215(6)
_cell_length_b 11.2370(8)
_cell_length_c 13.8065(8)
_cell_measurement_reflns_used 7361
_cell_measurement_temperature 173(2)
_cell_measurement_theta_max 28.2
_cell_measurement_theta_min 3.5
_cell_volume 1610.77(18)
_computing_cell_refinement 'X-Area (Stoe & Cie, 2001)'
_computing_data_collection 'X-Area (Stoe & Cie, 2001)'
_computing_data_reduction 'X-Area (Stoe & Cie, 2001)'
_computing_molecular_graphics 'XP in SHELXTL-Plus (Sheldrick, 2008)'
_computing_publication_material 'SHELXL97 (Sheldrick, 2008)'
_computing_structure_refinement 'SHELXL97 (Sheldrick, 2008)'
_computing_structure_solution 'SHELXS97 (Sheldrick, 2008)'
_diffrn_ambient_temperature 173(2)
_diffrn_measured_fraction_theta_full 0.998
_diffrn_measured_fraction_theta_max 0.996
_diffrn_measurement_device_type 'STOE IPDS II two-circle-diffractometer'
_diffrn_measurement_method \w
_diffrn_radiation_monochromator graphite
_diffrn_radiation_source 'fine-focus sealed tube'
_diffrn_radiation_type MoK\a
_diffrn_radiation_wavelength 0.71073
_diffrn_reflns_av_R_equivalents 0.0604
_diffrn_reflns_av_sigmaI/netI 0.0341
_diffrn_reflns_limit_h_max 14
_diffrn_reflns_limit_h_min -13
_diffrn_reflns_limit_k_max 15
_diffrn_reflns_limit_k_min -15
_diffrn_reflns_limit_l_max 18
_diffrn_reflns_limit_l_min -18
_diffrn_reflns_number 19919
_diffrn_reflns_theta_full 25.00
_diffrn_reflns_theta_max 28.60
_diffrn_reflns_theta_min 3.55
_exptl_absorpt_coefficient_mu 0.539
_exptl_absorpt_correction_T_max 0.7973
_exptl_absorpt_correction_T_min 0.7856
_exptl_absorpt_correction_type multi-scan
_exptl_absorpt_process_details '(MULABS; Spek, 2003; Blessing, 1995)'
_exptl_crystal_colour colourless
_exptl_crystal_density_diffrn 1.465
_exptl_crystal_density_method 'not measured'
_exptl_crystal_description block
_exptl_crystal_F_000 728
_exptl_crystal_size_max 0.47
_exptl_crystal_size_mid 0.47
_exptl_crystal_size_min 0.44
_refine_diff_density_max 0.326
_refine_diff_density_min -0.332
_refine_ls_extinction_coef 0.0178(13)
_refine_ls_extinction_expression Fc^*^=kFc[1+0.001xFc^2^\l^3^/sin(2\q)]^-1/4^
_refine_ls_extinction_method SHELXL
_refine_ls_goodness_of_fit_ref 1.072
_refine_ls_hydrogen_treatment mixed
_refine_ls_matrix_type full
_refine_ls_number_parameters 218
_refine_ls_number_reflns 4113
_refine_ls_number_restraints 2
_refine_ls_restrained_S_all 1.072
_refine_ls_R_factor_all 0.0399
_refine_ls_R_factor_gt 0.0347
_refine_ls_shift/su_max 0.000
_refine_ls_shift/su_mean 0.000
_refine_ls_structure_factor_coef Fsqd
_refine_ls_weighting_details 'calc w=1/[\s^2^(Fo^2^)+(0.0324P)^2^+0.7918P] where P=(Fo^2^+2Fc^2^)/3'
_refine_ls_weighting_scheme calc
_refine_ls_wR_factor_gt 0.0850
_refine_ls_wR_factor_ref 0.0874
_reflns_number_gt 3704
_reflns_number_total 4113
_reflns_threshold_expression I>2\s(I)
_cod_data_source_file dn2414.cif
_cod_data_source_block I
_cod_depositor_comments
;
The following automatic conversions were performed:
'_symmetry_cell_setting' value 'Monoclinic' changed to 'monoclinic'
according to '/home/saulius/struct/CIF-dictionaries/cif_core.dic'
dictionary named 'cif_core.dic' version 2.4.1 from 2010-06-29.

Automatic conversion script
Id: cif_fix_enum 1527 2010-12-29 10:47:43Z saulius 

The following automatic conversions were performed:

'_symmetry_cell_setting' value 'Monoclinic' changed to 'monoclinic'
according to /home/saulius/struct/CIF-dictionaries/cif_core.dic
dictionary named 'cif_core.dic' version 2.4.1 from 2010-06-29.

Automatic conversion script
Id: cif_fix_values 1715 2011-07-08 13:25:40Z adriana 
;
_cod_original_cell_volume 1610.77(17)
_cod_original_sg_symbol_H-M 'P 21/c'
_cod_database_code 2220476
_cod_database_fobs_code 2220476

loop_
_symmetry_equiv_pos_as_xyz
'x, y, z'
'-x, y+1/2, -z+1/2'
'-x, -y, -z'
'x, -y-1/2, z-1/2'

loop_
_atom_site_type_symbol
_atom_site_label
_atom_site_fract_x
_atom_site_fract_y
_atom_site_fract_z
_atom_site_U_iso_or_equiv
_atom_site_adp_type
_atom_site_calc_flag
_atom_site_refinement_flags
_atom_site_occupancy
_atom_site_disorder_assembly
_atom_site_disorder_group
S S1 0.10910(3) 0.40403(4) 0.62296(3) 0.02598(11) Uani d . 1 . .
Cl Cl1 0.19499(5) 0.79513(4) 0.43009(3) 0.03990(12) Uani d . 1 . .
Cl Cl2 0.19839(4) 0.38864(4) 0.22155(3) 0.03747(12) Uani d . 1 . .
O O1 0.37925(9) 0.51869(10) 0.42963(7) 0.0259(2) Uani d . 1 . .
O O2 0.41731(16) 0.32269(15) 0.95663(9) 0.0556(4) Uani d D 1 . .
N N1 0.18818(11) 0.50043(11) 0.47460(8) 0.0194(2) Uani d . 1 . .
H H1 0.1077(18) 0.5144(16) 0.4543(13) 0.021(4) Uiso d . 1 . .
N N2 0.35139(11) 0.41869(11) 0.60087(8) 0.0190(2) Uani d . 1 . .
H H2 0.400(2) 0.4382(19) 0.5596(16) 0.038(5) Uiso d . 1 . .
C C1 0.26337(12) 0.53548(12) 0.41218(9) 0.0177(2) Uani d . 1 . .
C C2 0.22582(12) 0.44147(12) 0.56675(9) 0.0175(2) Uani d . 1 . .
C C11 0.18968(12) 0.59740(12) 0.31805(9) 0.0179(2) Uani d . 1 . .
C C12 0.15568(14) 0.71706(13) 0.31802(11) 0.0238(3) Uani d . 1 . .
C C13 0.09316(16) 0.77639(16) 0.23118(13) 0.0348(4) Uani d . 1 . .
H H13 0.0715 0.8582 0.2331 0.042 Uiso calc R 1 . .
C C14 0.06301(18) 0.71414(19) 0.14161(13) 0.0419(5) Uani d . 1 . .
H H14 0.0199 0.7535 0.0817 0.050 Uiso calc R 1 . .
C C15 0.09516(17) 0.59545(18) 0.13874(11) 0.0377(4) Uani d . 1 . .
H H15 0.0740 0.5534 0.0771 0.045 Uiso calc R 1 . .
C C16 0.15873(14) 0.53731(14) 0.22639(10) 0.0241(3) Uani d . 1 . .
C C21 0.41141(12) 0.35406(12) 0.69003(9) 0.0179(2) Uani d . 1 A .
C C22 0.38111(14) 0.37739(14) 0.78086(10) 0.0247(3) Uani d . 1 . .
H H22 0.3202 0.4371 0.7856 0.030 Uiso calc R 1 A .
C C23 0.44246(16) 0.31089(15) 0.86431(10) 0.0294(3) Uani d D 1 A .
C C24 0.53374(15) 0.22526(14) 0.85823(11) 0.0285(3) Uani d . 1 . .
H H24 0.5747 0.1802 0.9156 0.034 Uiso calc R 1 A .
C C25 0.56442(15) 0.20629(14) 0.76804(11) 0.0267(3) Uani d . 1 A .
H H25 0.6280 0.1489 0.7640 0.032 Uiso calc R 1 . .
C C26 0.50342(13) 0.27027(13) 0.68283(10) 0.0219(3) Uani d . 1 . .
H H26 0.5246 0.2566 0.6209 0.026 Uiso calc R 1 A .
C C27 0.3347(12) 0.4200(12) 0.9700(4) 0.067(2) Uani d PD 0.76(3) A 1
H H27A 0.3239 0.4185 1.0384 0.101 Uiso calc PR 0.76(3) A 1
H H27B 0.2505 0.4117 0.9224 0.101 Uiso calc PR 0.76(3) A 1
H H27C 0.3739 0.4957 0.9582 0.101 Uiso calc PR 0.76(3) A 1
C C27' 0.293(2) 0.374(2) 0.9566(14) 0.050(4) Uani d PD 0.24(3) A 2
H H27D 0.2833 0.3776 1.0254 0.075 Uiso calc PR 0.24(3) A 2
H H27E 0.2241 0.3237 0.9163 0.075 Uiso calc PR 0.24(3) A 2
H H27F 0.2864 0.4540 0.9282 0.075 Uiso calc PR 0.24(3) A 2

loop_
_atom_site_aniso_label
_atom_site_aniso_U_11
_atom_site_aniso_U_22
_atom_site_aniso_U_33
_atom_site_aniso_U_12
_atom_site_aniso_U_13
_atom_site_aniso_U_23
S1 0.01571(15) 0.0392(2) 0.02369(18) 0.00331(13) 0.00612(12) 0.01717(14)
Cl1 0.0503(3) 0.0295(2) 0.0402(2) -0.00054(17) 0.01176(19) -0.00903(16)
Cl2 0.0458(2) 0.0322(2) 0.0353(2) 0.00040(17) 0.01168(17) -0.00861(15)
O1 0.0145(4) 0.0418(6) 0.0210(5) 0.0029(4) 0.0040(4) 0.0109(4)
O2 0.0727(10) 0.0803(11) 0.0164(5) 0.0448(9) 0.0159(6) 0.0154(6)
N1 0.0129(5) 0.0287(6) 0.0162(5) 0.0031(4) 0.0026(4) 0.0089(4)
N2 0.0150(5) 0.0272(6) 0.0143(5) 0.0021(4) 0.0025(4) 0.0068(4)
C1 0.0167(6) 0.0219(6) 0.0137(5) 0.0000(5) 0.0023(4) 0.0031(4)
C2 0.0165(5) 0.0202(6) 0.0147(5) 0.0010(5) 0.0021(4) 0.0038(4)
C11 0.0149(5) 0.0241(6) 0.0147(6) 0.0004(5) 0.0038(4) 0.0054(5)
C12 0.0217(6) 0.0264(7) 0.0249(7) 0.0025(5) 0.0086(5) 0.0061(5)
C13 0.0310(8) 0.0355(9) 0.0403(9) 0.0124(7) 0.0133(7) 0.0202(7)
C14 0.0357(9) 0.0623(12) 0.0267(8) 0.0154(8) 0.0057(7) 0.0253(8)
C15 0.0359(8) 0.0600(12) 0.0147(6) 0.0045(8) 0.0013(6) 0.0056(7)
C16 0.0228(6) 0.0306(7) 0.0182(6) 0.0002(6) 0.0040(5) 0.0018(5)
C21 0.0157(5) 0.0216(6) 0.0141(5) 0.0001(5) -0.0004(4) 0.0052(4)
C22 0.0259(7) 0.0298(7) 0.0175(6) 0.0089(6) 0.0036(5) 0.0047(5)
C23 0.0335(8) 0.0400(9) 0.0135(6) 0.0107(7) 0.0039(5) 0.0058(6)
C24 0.0307(7) 0.0323(8) 0.0199(6) 0.0084(6) 0.0011(6) 0.0099(6)
C25 0.0260(7) 0.0276(7) 0.0255(7) 0.0094(6) 0.0045(6) 0.0063(5)
C26 0.0215(6) 0.0263(7) 0.0175(6) 0.0027(5) 0.0042(5) 0.0033(5)
C27 0.078(4) 0.100(5) 0.0266(15) 0.053(4) 0.018(2) 0.004(2)
C27' 0.075(9) 0.060(9) 0.024(6) 0.031(7) 0.030(6) 0.015(5)

loop_
_atom_type_symbol
_atom_type_description
_atom_type_scat_dispersion_real
_atom_type_scat_dispersion_imag
_atom_type_scat_source
C C 0.0033 0.0016 'International Tables Vol C Tables 4.2.6.8 and 6.1.1.4'
H H 0.0000 0.0000 'International Tables Vol C Tables 4.2.6.8 and 6.1.1.4'
Cl Cl 0.1484 0.1585 'International Tables Vol C Tables 4.2.6.8 and 6.1.1.4'
N N 0.0061 0.0033 'International Tables Vol C Tables 4.2.6.8 and 6.1.1.4'
O O 0.0106 0.0060 'International Tables Vol C Tables 4.2.6.8 and 6.1.1.4'
S S 0.1246 0.1234 'International Tables Vol C Tables 4.2.6.8 and 6.1.1.4'

loop_
_geom_angle_atom_site_label_1
_geom_angle_atom_site_label_2
_geom_angle_atom_site_label_3
_geom_angle_site_symmetry_1
_geom_angle_site_symmetry_3
_geom_angle
_geom_angle_publ_flag
C23 O2 C27' . . 115.5(7) ?
C23 O2 C27 . . 117.3(3) ?
C1 N1 C2 . . 128.51(11) ?
C1 N1 H1 . . 116.4(12) ?
C2 N1 H1 . . 115.1(12) ?
C2 N2 C21 . . 126.59(11) ?
C2 N2 H2 . . 115.4(13) ?
C21 N2 H2 . . 117.6(13) ?
O1 C1 N1 . . 123.98(12) ?
O1 C1 C11 . . 121.95(11) ?
N1 C1 C11 . . 114.07(11) ?
N2 C2 N1 . . 116.58(11) ?
N2 C2 S1 . . 126.15(10) ?
N1 C2 S1 . . 117.27(9) ?
C12 C11 C16 . . 117.55(12) ?
C12 C11 C1 . . 121.67(12) ?
C16 C11 C1 . . 120.70(12) ?
C13 C12 C11 . . 122.22(15) ?
C13 C12 Cl1 . . 118.95(13) ?
C11 C12 Cl1 . . 118.82(10) ?
C14 C13 C12 . . 118.84(16) ?
C14 C13 H13 . . 120.6 ?
C12 C13 H13 . . 120.6 ?
C15 C14 C13 . . 120.57(14) ?
C15 C14 H14 . . 119.7 ?
C13 C14 H14 . . 119.7 ?
C14 C15 C16 . . 119.94(16) ?
C14 C15 H15 . . 120.0 ?
C16 C15 H15 . . 120.0 ?
C15 C16 C11 . . 120.87(15) ?
C15 C16 Cl2 . . 119.39(12) ?
C11 C16 Cl2 . . 119.74(11) ?
C26 C21 C22 . . 121.43(12) ?
C26 C21 N2 . . 117.20(11) ?
C22 C21 N2 . . 121.34(12) ?
C23 C22 C21 . . 118.32(13) ?
C23 C22 H22 . . 120.8 ?
C21 C22 H22 . . 120.8 ?
O2 C23 C24 . . 115.28(13) ?
O2 C23 C22 . . 123.66(14) ?
C24 C23 C22 . . 121.05(13) ?
C25 C24 C23 . . 119.40(13) ?
C25 C24 H24 . . 120.3 ?
C23 C24 H24 . . 120.3 ?
C24 C25 C26 . . 120.92(13) ?
C24 C25 H25 . . 119.5 ?
C26 C25 H25 . . 119.5 ?
C21 C26 C25 . . 118.84(12) ?
C21 C26 H26 . . 120.6 ?
C25 C26 H26 . . 120.6 ?
O2 C27 H27A . . 109.5 ?
O2 C27 H27B . . 109.5 ?
H27A C27 H27B . . 109.5 ?
O2 C27 H27C . . 109.5 ?
H27A C27 H27C . . 109.5 ?
H27B C27 H27C . . 109.5 ?
O2 C27' H27D . . 109.5 ?
O2 C27' H27E . . 109.5 ?
H27D C27' H27E . . 109.5 ?
O2 C27' H27F . . 109.5 ?
H27D C27' H27F . . 109.5 ?
H27E C27' H27F . . 109.5 ?

loop_
_geom_bond_atom_site_label_1
_geom_bond_atom_site_label_2
_geom_bond_site_symmetry_2
_geom_bond_distance
_geom_bond_publ_flag
S1 C2 . 1.6822(13) ?
Cl1 C12 . 1.7367(16) ?
Cl2 C16 . 1.7293(16) ?
O1 C1 . 1.2198(16) ?
O2 C23 . 1.3735(17) ?
O2 C27' . 1.454(12) ?
O2 C27 . 1.448(5) ?
N1 C1 . 1.3763(16) ?
N1 C2 . 1.4015(16) ?
N1 H1 . 0.852(18) ?
N2 C2 . 1.3355(16) ?
N2 C21 . 1.4358(15) ?
N2 H2 . 0.89(2) ?
C1 C11 . 1.5116(17) ?
C11 C12 . 1.393(2) ?
C11 C16 . 1.3993(19) ?
C12 C13 . 1.389(2) ?
C13 C14 . 1.387(3) ?
C13 H13 . 0.9500 ?
C14 C15 . 1.381(3) ?
C14 H14 . 0.9500 ?
C15 C16 . 1.394(2) ?
C15 H15 . 0.9500 ?
C21 C26 . 1.3852(19) ?
C21 C22 . 1.3965(18) ?
C22 C23 . 1.3930(19) ?
C22 H22 . 0.9500 ?
C23 C24 . 1.390(2) ?
C24 C25 . 1.382(2) ?
C24 H24 . 0.9500 ?
C25 C26 . 1.3946(19) ?
C25 H25 . 0.9500 ?
C26 H26 . 0.9500 ?
C27 H27A . 0.9800 ?
C27 H27B . 0.9800 ?
C27 H27C . 0.9800 ?
C27' H27D . 0.9800 ?
C27' H27E . 0.9800 ?
C27' H27F . 0.9800 ?

loop_
_geom_hbond_atom_site_label_D
_geom_hbond_atom_site_label_H
_geom_hbond_atom_site_label_A
_geom_hbond_site_symmetry_A
_geom_hbond_distance_DH
_geom_hbond_distance_HA
_geom_hbond_distance_DA
_geom_hbond_angle_DHA
N2 H2 O1 . 0.89(2) 1.97(2) 2.7007(15) 137.9(18)
N2 H2 O1 3_666 0.89(2) 2.38(2) 3.1015(16) 137.8(18)
N1 H1 S1 3_566 0.852(18) 2.479(19) 3.3141(12) 166.7(16)

loop_
_geom_torsion_atom_site_label_1
_geom_torsion_atom_site_label_2
_geom_torsion_atom_site_label_3
_geom_torsion_atom_site_label_4
_geom_torsion_site_symmetry_1
_geom_torsion_site_symmetry_2
_geom_torsion_site_symmetry_3
_geom_torsion_site_symmetry_4
_geom_torsion
_geom_torsion_publ_flag
C2 N1 C1 O1 . . . . 0.2(2) ?
C2 N1 C1 C11 . . . . 179.99(13) ?
C21 N2 C2 N1 . . . . -176.37(12) ?
C21 N2 C2 S1 . . . . 2.5(2) ?
C1 N1 C2 N2 . . . . 2.1(2) ?
C1 N1 C2 S1 . . . . -176.87(12) ?
O1 C1 C11 C12 . . . . -99.98(17) ?
N1 C1 C11 C12 . . . . 80.23(16) ?
O1 C1 C11 C16 . . . . 76.83(18) ?
N1 C1 C11 C16 . . . . -102.97(15) ?
C16 C11 C12 C13 . . . . 0.1(2) ?
C1 C11 C12 C13 . . . . 176.99(13) ?
C16 C11 C12 Cl1 . . . . -178.93(10) ?
C1 C11 C12 Cl1 . . . . -2.03(17) ?
C11 C12 C13 C14 . . . . 0.4(2) ?
Cl1 C12 C13 C14 . . . . 179.37(13) ?
C12 C13 C14 C15 . . . . -0.3(3) ?
C13 C14 C15 C16 . . . . -0.1(3) ?
C14 C15 C16 C11 . . . . 0.6(2) ?
C14 C15 C16 Cl2 . . . . -179.99(14) ?
C12 C11 C16 C15 . . . . -0.6(2) ?
C1 C11 C16 C15 . . . . -177.50(13) ?
C12 C11 C16 Cl2 . . . . -179.99(10) ?
C1 C11 C16 Cl2 . . . . 3.08(18) ?
C2 N2 C21 C26 . . . . 135.10(15) ?
C2 N2 C21 C22 . . . . -46.8(2) ?
C26 C21 C22 C23 . . . . -2.4(2) ?
N2 C21 C22 C23 . . . . 179.66(14) ?
C27' O2 C23 C24 . . . . -156.8(14) ?
C27 O2 C23 C24 . . . . 172.8(8) ?
C27' O2 C23 C22 . . . . 22.3(14) ?
C27 O2 C23 C22 . . . . -8.1(8) ?
C21 C22 C23 O2 . . . . -177.57(17) ?
C21 C22 C23 C24 . . . . 1.4(2) ?
O2 C23 C24 C25 . . . . 179.39(17) ?
C22 C23 C24 C25 . . . . 0.3(3) ?
C23 C24 C25 C26 . . . . -1.2(3) ?
C22 C21 C26 C25 . . . . 1.5(2) ?
N2 C21 C26 C25 . . . . 179.58(13) ?
C24 C25 C26 C21 . . . . 0.3(2) ?
